data_4026808
loop_
_publ_author_name
'Zhi-Hua Chen'
'Zhi-Min Chen'
'Yong-Qiang Zhang'
'Yong-Qiang Tu'
'Fu-Min Zhang'

_publ_section_title
;
 Total Synthesis of (\+-)-Maistemonine, (\+-)-Stemonamide, and
 (\+-)-Isomaistemonine
;
_journal_name_full 'Journal of Organic Chemistry'
_journal_page_first 10173
_journal_page_last 10186
_journal_paper_doi 10.1021/jo202042x
_journal_volume 76
_journal_year 2011
_chemical_formula_sum 'C23 H29 N O6'
_chemical_formula_weight 415.47
_chemical_name_systematic
; 
 ? 
;
_space_group_IT_number 2
_symmetry_cell_setting triclinic
_symmetry_space_group_name_Hall '-P 1'
_symmetry_space_group_name_H-M 'P -1'
_atom_sites_solution_hydrogens geom
_atom_sites_solution_primary direct
_atom_sites_solution_secondary difmap
_audit_creation_method SHELXL-97
_cell_angle_alpha 99.413(5)
_cell_angle_beta 99.406(4)
_cell_angle_gamma 103.506(4)
_cell_formula_units_Z 2
_cell_length_a 7.2280(6)
_cell_length_b 10.2719(8)
_cell_length_c 15.1769(11)
_cell_measurement_reflns_used 1512
_cell_measurement_temperature 296(2)
_cell_measurement_theta_max 21.93
_cell_measurement_theta_min 2.78
_cell_volume 1056.75(15)
_computing_cell_refinement 'Bruker SAINT'
_computing_data_collection 'Bruker APEX2'
_computing_data_reduction 'Bruker SAINT'
_computing_molecular_graphics 'Bruker SHELXTL'
_computing_publication_material 'Bruker SHELXTL'
_computing_structure_refinement 'SHELXL-97 (Sheldrick, 2008)'
_computing_structure_solution 'SHELXS-97 (Sheldrick, 2008)'
_diffrn_ambient_temperature 296(2)
_diffrn_measured_fraction_theta_full 0.989
_diffrn_measured_fraction_theta_max 0.989
_diffrn_measurement_device_type 'Bruker APEX-II CCD'
_diffrn_measurement_method '\f and \w scans'
_diffrn_radiation_monochromator graphite
_diffrn_radiation_source 'fine-focus sealed tube'
_diffrn_radiation_type MoK\a
_diffrn_radiation_wavelength 0.71073
_diffrn_reflns_av_R_equivalents 0.0188
_diffrn_reflns_av_sigmaI/netI 0.0453
_diffrn_reflns_limit_h_max 8
_diffrn_reflns_limit_h_min -8
_diffrn_reflns_limit_k_max 10
_diffrn_reflns_limit_k_min -12
_diffrn_reflns_limit_l_max 18
_diffrn_reflns_limit_l_min -18
_diffrn_reflns_number 5741
_diffrn_reflns_theta_full 25.50
_diffrn_reflns_theta_max 25.50
_diffrn_reflns_theta_min 1.39
_exptl_absorpt_coefficient_mu 0.094
_exptl_absorpt_correction_T_max 0.9759
_exptl_absorpt_correction_T_min 0.9651
_exptl_absorpt_correction_type multi-scan
_exptl_absorpt_process_details SADABS
_exptl_crystal_colour colorless
_exptl_crystal_density_diffrn 1.306
_exptl_crystal_description block
_exptl_crystal_F_000 444
_exptl_crystal_size_max 0.38
_exptl_crystal_size_mid 0.32
_exptl_crystal_size_min 0.26
_refine_diff_density_max 0.357
_refine_diff_density_min -0.194
_refine_diff_density_rms 0.036
_refine_ls_extinction_method none
_refine_ls_goodness_of_fit_ref 1.004
_refine_ls_hydrogen_treatment constr
_refine_ls_matrix_type full
_refine_ls_number_parameters 275
_refine_ls_number_reflns 3903
_refine_ls_number_restraints 0
_refine_ls_restrained_S_all 1.004
_refine_ls_R_factor_all 0.0904
_refine_ls_R_factor_gt 0.0511
_refine_ls_shift/su_max 0.009
_refine_ls_shift/su_mean 0.000
_refine_ls_structure_factor_coef Fsqd
_refine_ls_weighting_details 'calc w=1/[\s^2^(Fo^2^)+(0.0571P)^2^+0.3250P] where P=(Fo^2^+2Fc^2^)/3'
_refine_ls_weighting_scheme calc
_refine_ls_wR_factor_gt 0.1141
_refine_ls_wR_factor_ref 0.1367
_reflns_number_gt 2476
_reflns_number_total 3903
_reflns_threshold_expression >2sigma(I)
_cod_data_source_file jo202042x_si_007.cif
_cod_data_source_block p-1
_cod_original_cell_volume 1056.75(14)
_cod_database_code 4026808

loop_
_symmetry_equiv_pos_as_xyz
'x, y, z'
'-x, -y, -z'

loop_
_atom_site_label
_atom_site_type_symbol
_atom_site_fract_x
_atom_site_fract_y
_atom_site_fract_z
_atom_site_U_iso_or_equiv
_atom_site_adp_type
_atom_site_occupancy
_atom_site_symmetry_multiplicity
_atom_site_calc_flag
_atom_site_refinement_flags
C1 C -0.1640(3) 0.1022(2) 0.73312(15) 0.0375(5) Uani 1 1 d .
C2 C -0.1981(3) -0.0249(2) 0.77413(16) 0.0414(6) Uani 1 1 d .
C3 C -0.1597(4) -0.1537(2) 0.7289(2) 0.0554(7) Uani 1 1 d .
H3A H -0.1999 -0.1657 0.6633 0.066 Uiso 1 1 calc R
H3B H -0.2389 -0.2307 0.7471 0.066 Uiso 1 1 calc R
C4 C 0.0529(4) -0.1561(3) 0.7517(2) 0.0617(8) Uani 1 1 d .
H4A H 0.0963 -0.1367 0.8176 0.074 Uiso 1 1 calc R
H4B H 0.0622 -0.2474 0.7281 0.074 Uiso 1 1 calc R
C5 C 0.1877(4) -0.0545(3) 0.7132(2) 0.0568(7) Uani 1 1 d .
H5A H 0.1473 -0.0755 0.6472 0.068 Uiso 1 1 calc R
H5B H 0.3187 -0.0643 0.7285 0.068 Uiso 1 1 calc R
C6 C 0.1896(3) 0.0938(2) 0.74963(18) 0.0479(6) Uani 1 1 d .
H6A H 0.1951 0.1055 0.8148 0.057 Uiso 1 1 calc R
H6B H 0.3092 0.1525 0.7416 0.057 Uiso 1 1 calc R
C7 C -0.2705(4) -0.0091(3) 0.85022(18) 0.0482(6) Uani 1 1 d .
C8 C -0.2951(3) 0.1282(3) 0.87186(17) 0.0453(6) Uani 1 1 d .
C9 C -0.1985(3) 0.2128(2) 0.80873(16) 0.0391(6) Uani 1 1 d .
C10 C -0.3067(3) 0.0801(3) 0.64139(17) 0.0482(6) Uani 1 1 d .
H10A H -0.3429 -0.0149 0.6095 0.058 Uiso 1 1 calc R
H10B H -0.4236 0.1066 0.6506 0.058 Uiso 1 1 calc R
C11 C -0.1932(4) 0.1725(3) 0.58838(18) 0.0532(7) Uani 1 1 d .
H11A H -0.2457 0.1436 0.5231 0.064 Uiso 1 1 calc R
H11B H -0.1923 0.2674 0.6082 0.064 Uiso 1 1 calc R
C12 C 0.0080(4) 0.1515(3) 0.61335(17) 0.0478(6) Uani 1 1 d .
H12 H 0.0099 0.0634 0.5777 0.057 Uiso 1 1 calc R
C13 C -0.0221(3) 0.3233(2) 0.86218(15) 0.0397(6) Uani 1 1 d .
C14 C -0.0429(4) 0.4484(2) 0.85771(16) 0.0442(6) Uani 1 1 d .
C15 C -0.2370(4) 0.4274(3) 0.80437(18) 0.0506(7) Uani 1 1 d .
C16 C -0.3305(5) -0.1128(3) 0.9065(2) 0.0792(10) Uani 1 1 d .
H16A H -0.3446 -0.2030 0.8720 0.119 Uiso 1 1 calc R
H16B H -0.4524 -0.1072 0.9220 0.119 Uiso 1 1 calc R
H16C H -0.2330 -0.0946 0.9614 0.119 Uiso 1 1 calc R
C17 C 0.3030(4) 0.3711(3) 0.9479(2) 0.0617(8) Uani 1 1 d .
H17A H 0.3476 0.4207 0.9036 0.093 Uiso 1 1 calc R
H17B H 0.3936 0.3210 0.9669 0.093 Uiso 1 1 calc R
H17C H 0.2931 0.4342 0.9999 0.093 Uiso 1 1 calc R
C18 C 0.0835(4) 0.5916(3) 0.8973(2) 0.0638(8) Uani 1 1 d .
H18A H 0.1436 0.5981 0.9597 0.096 Uiso 1 1 calc R
H18B H 0.0052 0.6552 0.8948 0.096 Uiso 1 1 calc R
H18C H 0.1824 0.6130 0.8627 0.096 Uiso 1 1 calc R
C19 C 0.1783(4) 0.2632(3) 0.60210(18) 0.0565(7) Uani 1 1 d .
H19 H 0.2969 0.2325 0.6136 0.068 Uiso 1 1 calc R
C20 C 0.2182(4) 0.4058(3) 0.65794(19) 0.0605(8) Uani 1 1 d .
H20A H 0.3026 0.4173 0.7169 0.073 Uiso 1 1 calc R
H20B H 0.0986 0.4284 0.6669 0.073 Uiso 1 1 calc R
C21 C 0.3179(5) 0.4904(3) 0.5984(2) 0.0677(8) Uani 1 1 d .
H21 H 0.4517 0.4821 0.6069 0.081 Uiso 1 1 calc R
C22 C 0.2161(4) 0.4112(3) 0.5041(2) 0.0603(8) Uani 1 1 d .
C23 C 0.3318(5) 0.6394(3) 0.6137(2) 0.0797(10) Uani 1 1 d .
H23A H 0.2035 0.6524 0.6010 0.119 Uiso 1 1 calc R
H23B H 0.4071 0.6802 0.5738 0.119 Uiso 1 1 calc R
H23C H 0.3936 0.6819 0.6760 0.119 Uiso 1 1 calc R
N1 N 0.0279(3) 0.14354(19) 0.70973(13) 0.0397(5) Uani 1 1 d .
O1 O -0.3781(3) 0.1729(2) 0.92840(13) 0.0658(6) Uani 1 1 d .
O2 O -0.3253(2) 0.29016(17) 0.77310(12) 0.0489(4) Uani 1 1 d .
O3 O -0.3240(3) 0.5104(2) 0.78753(15) 0.0761(6) Uani 1 1 d .
O4 O 0.1153(2) 0.27734(16) 0.90805(11) 0.0479(4) Uani 1 1 d .
O5 O 0.1413(3) 0.27868(19) 0.50732(13) 0.0664(6) Uani 1 1 d .
O6 O 0.2006(3) 0.4489(2) 0.43321(15) 0.0822(7) Uani 1 1 d .

loop_
_atom_site_aniso_label
_atom_site_aniso_U_11
_atom_site_aniso_U_22
_atom_site_aniso_U_33
_atom_site_aniso_U_23
_atom_site_aniso_U_13
_atom_site_aniso_U_12
C1 0.0329(12) 0.0362(13) 0.0422(14) 0.0080(11) 0.0116(10) 0.0047(10)
C2 0.0362(13) 0.0356(13) 0.0499(15) 0.0069(11) 0.0135(11) 0.0033(10)
C3 0.0584(17) 0.0387(15) 0.0690(19) 0.0090(13) 0.0251(14) 0.0064(12)
C4 0.0709(19) 0.0465(16) 0.080(2) 0.0176(15) 0.0323(16) 0.0260(14)
C5 0.0506(16) 0.0575(17) 0.0720(19) 0.0181(15) 0.0232(14) 0.0231(13)
C6 0.0369(13) 0.0512(16) 0.0563(16) 0.0136(13) 0.0134(12) 0.0093(12)
C7 0.0475(15) 0.0452(15) 0.0548(16) 0.0162(12) 0.0200(12) 0.0076(12)
C8 0.0366(13) 0.0505(16) 0.0476(15) 0.0083(12) 0.0156(12) 0.0061(11)
C9 0.0333(12) 0.0407(13) 0.0451(14) 0.0116(11) 0.0105(10) 0.0099(10)
C10 0.0414(14) 0.0496(15) 0.0472(15) 0.0066(12) 0.0080(11) 0.0035(11)
C11 0.0527(16) 0.0614(17) 0.0413(15) 0.0130(13) 0.0068(12) 0.0079(13)
C12 0.0525(15) 0.0477(15) 0.0441(15) 0.0104(12) 0.0185(12) 0.0088(12)
C13 0.0375(13) 0.0442(14) 0.0386(13) 0.0094(11) 0.0119(10) 0.0102(11)
C14 0.0509(15) 0.0396(14) 0.0419(14) 0.0088(11) 0.0118(11) 0.0101(12)
C15 0.0577(17) 0.0457(16) 0.0530(16) 0.0127(13) 0.0155(13) 0.0185(13)
C16 0.103(3) 0.068(2) 0.084(2) 0.0376(18) 0.052(2) 0.0200(18)
C17 0.0413(15) 0.0595(17) 0.071(2) 0.0041(15) -0.0032(14) 0.0053(13)
C18 0.076(2) 0.0408(15) 0.070(2) 0.0107(14) 0.0118(16) 0.0102(14)
C19 0.0549(16) 0.0675(19) 0.0559(17) 0.0256(15) 0.0261(13) 0.0151(14)
C20 0.0551(17) 0.0667(19) 0.0503(17) 0.0131(14) 0.0142(13) -0.0043(14)
C21 0.0678(19) 0.067(2) 0.071(2) 0.0244(16) 0.0215(16) 0.0103(16)
C22 0.0618(18) 0.069(2) 0.0575(19) 0.0219(16) 0.0306(15) 0.0135(15)
C23 0.079(2) 0.064(2) 0.091(2) 0.0173(18) 0.0191(19) 0.0061(17)
N1 0.0347(10) 0.0433(11) 0.0438(12) 0.0127(9) 0.0160(9) 0.0079(9)
O1 0.0705(13) 0.0657(13) 0.0698(13) 0.0117(10) 0.0420(11) 0.0179(10)
O2 0.0396(9) 0.0482(11) 0.0594(11) 0.0112(9) 0.0066(8) 0.0153(8)
O3 0.0818(15) 0.0603(13) 0.0922(16) 0.0185(12) 0.0043(12) 0.0387(12)
O4 0.0402(9) 0.0453(10) 0.0524(11) 0.0075(8) -0.0001(8) 0.0091(8)
O5 0.0852(14) 0.0640(13) 0.0518(12) 0.0162(9) 0.0353(10) 0.0061(11)
O6 0.1004(17) 0.0895(16) 0.0617(14) 0.0341(12) 0.0308(12) 0.0132(13)

loop_
_atom_type_symbol
_atom_type_description
_atom_type_scat_dispersion_real
_atom_type_scat_dispersion_imag
_atom_type_scat_source
C C 0.0033 0.0016 'International Tables Vol C Tables 4.2.6.8 and 6.1.1.4'
H H 0.0000 0.0000 'International Tables Vol C Tables 4.2.6.8 and 6.1.1.4'
N N 0.0061 0.0033 'International Tables Vol C Tables 4.2.6.8 and 6.1.1.4'
O O 0.0106 0.0060 'International Tables Vol C Tables 4.2.6.8 and 6.1.1.4'

loop_
_geom_angle_atom_site_label_1
_geom_angle_atom_site_label_2
_geom_angle_atom_site_label_3
_geom_angle
N1 C1 C2 114.95(18)
N1 C1 C10 103.21(18)
C2 C1 C10 111.77(18)
N1 C1 C9 112.96(17)
C2 C1 C9 102.50(18)
C10 C1 C9 111.79(19)
C7 C2 C3 125.5(2)
C7 C2 C1 113.5(2)
C3 C2 C1 121.0(2)
C2 C3 C4 114.0(2)
C2 C3 H3A 108.8
C4 C3 H3A 108.8
C2 C3 H3B 108.8
C4 C3 H3B 108.8
H3A C3 H3B 107.7
C5 C4 C3 113.8(2)
C5 C4 H4A 108.8
C3 C4 H4A 108.8
C5 C4 H4B 108.8
C3 C4 H4B 108.8
H4A C4 H4B 107.7
C4 C5 C6 112.8(2)
C4 C5 H5A 109.0
C6 C5 H5A 109.0
C4 C5 H5B 109.0
C6 C5 H5B 109.0
H5A C5 H5B 107.8
N1 C6 C5 118.1(2)
N1 C6 H6A 107.8
C5 C6 H6A 107.8
N1 C6 H6B 107.8
C5 C6 H6B 107.8
H6A C6 H6B 107.1
C2 C7 C8 109.9(2)
C2 C7 C16 128.6(3)
C8 C7 C16 121.4(2)
O1 C8 C7 128.0(2)
O1 C8 C9 123.7(2)
C7 C8 C9 108.3(2)
O2 C9 C13 102.54(18)
O2 C9 C8 109.62(18)
C13 C9 C8 110.90(19)
O2 C9 C1 113.43(19)
C13 C9 C1 116.68(18)
C8 C9 C1 103.75(18)
C11 C10 C1 104.00(18)
C11 C10 H10A 111.0
C1 C10 H10A 111.0
C11 C10 H10B 111.0
C1 C10 H10B 111.0
H10A C10 H10B 109.0
C12 C11 C10 101.4(2)
C12 C11 H11A 111.5
C10 C11 H11A 111.5
C12 C11 H11B 111.5
C10 C11 H11B 111.5
H11A C11 H11B 109.3
N1 C12 C11 103.47(19)
N1 C12 C19 109.6(2)
C11 C12 C19 116.6(2)
N1 C12 H12 109.0
C11 C12 H12 109.0
C19 C12 H12 109.0
O4 C13 C14 133.8(2)
O4 C13 C9 114.4(2)
C14 C13 C9 111.7(2)
C13 C14 C15 106.0(2)
C13 C14 C18 134.2(2)
C15 C14 C18 119.8(2)
O3 C15 O2 120.0(2)
O3 C15 C14 129.6(3)
O2 C15 C14 110.4(2)
C7 C16 H16A 109.5
C7 C16 H16B 109.5
H16A C16 H16B 109.5
C7 C16 H16C 109.5
H16A C16 H16C 109.5
H16B C16 H16C 109.5
O4 C17 H17A 109.5
O4 C17 H17B 109.5
H17A C17 H17B 109.5
O4 C17 H17C 109.5
H17A C17 H17C 109.5
H17B C17 H17C 109.5
C14 C18 H18A 109.5
C14 C18 H18B 109.5
H18A C18 H18B 109.5
C14 C18 H18C 109.5
H18A C18 H18C 109.5
H18B C18 H18C 109.5
O5 C19 C20 104.6(2)
O5 C19 C12 107.8(2)
C20 C19 C12 118.9(2)
O5 C19 H19 108.4
C20 C19 H19 108.4
C12 C19 H19 108.4
C19 C20 C21 101.4(2)
C19 C20 H20A 111.5
C21 C20 H20A 111.5
C19 C20 H20B 111.5
C21 C20 H20B 111.5
H20A C20 H20B 109.3
C23 C21 C22 114.6(3)
C23 C21 C20 119.3(3)
C22 C21 C20 102.4(2)
C23 C21 H21 106.6
C22 C21 H21 106.6
C20 C21 H21 106.6
O6 C22 O5 121.2(3)
O6 C22 C21 129.6(3)
O5 C22 C21 109.2(2)
C21 C23 H23A 109.5
C21 C23 H23B 109.5
H23A C23 H23B 109.5
C21 C23 H23C 109.5
H23A C23 H23C 109.5
H23B C23 H23C 109.5
C6 N1 C12 117.00(19)
C6 N1 C1 120.62(18)
C12 N1 C1 110.99(18)
C15 O2 C9 109.26(18)
C13 O4 C17 118.71(19)
C22 O5 C19 109.3(2)

loop_
_geom_bond_atom_site_label_1
_geom_bond_atom_site_label_2
_geom_bond_distance
C1 N1 1.472(3)
C1 C2 1.522(3)
C1 C10 1.540(3)
C1 C9 1.572(3)
C2 C7 1.345(3)
C2 C3 1.495(3)
C3 C4 1.525(4)
C3 H3A 0.9700
C3 H3B 0.9700
C4 C5 1.513(4)
C4 H4A 0.9700
C4 H4B 0.9700
C5 C6 1.529(4)
C5 H5A 0.9700
C5 H5B 0.9700
C6 N1 1.464(3)
C6 H6A 0.9700
C6 H6B 0.9700
C7 C8 1.454(3)
C7 C16 1.502(3)
C8 O1 1.215(3)
C8 C9 1.539(3)
C9 O2 1.442(3)
C9 C13 1.502(3)
C10 C11 1.524(3)
C10 H10A 0.9700
C10 H10B 0.9700
C11 C12 1.516(4)
C11 H11A 0.9700
C11 H11B 0.9700
C12 N1 1.464(3)
C12 C19 1.527(3)
C12 H12 0.9800
C13 O4 1.339(3)
C13 C14 1.339(3)
C14 C15 1.450(4)
C14 C18 1.505(3)
C15 O3 1.207(3)
C15 O2 1.372(3)
C16 H16A 0.9600
C16 H16B 0.9600
C16 H16C 0.9600
C17 O4 1.437(3)
C17 H17A 0.9600
C17 H17B 0.9600
C17 H17C 0.9600
C18 H18A 0.9600
C18 H18B 0.9600
C18 H18C 0.9600
C19 O5 1.461(3)
C19 C20 1.504(4)
C19 H19 0.9800
C20 C21 1.506(4)
C20 H20A 0.9700
C20 H20B 0.9700
C21 C23 1.487(4)
C21 C22 1.498(4)
C21 H21 0.9800
C22 O6 1.200(3)
C22 O5 1.354(3)
C23 H23A 0.9600
C23 H23B 0.9600
C23 H23C 0.9600

loop_
_geom_torsion_atom_site_label_1
_geom_torsion_atom_site_label_2
_geom_torsion_atom_site_label_3
_geom_torsion_atom_site_label_4
_geom_torsion
N1 C1 C2 C7 131.8(2)
C10 C1 C2 C7 -111.0(2)
C9 C1 C2 C7 8.9(3)
N1 C1 C2 C3 -50.5(3)
C10 C1 C2 C3 66.7(3)
C9 C1 C2 C3 -173.4(2)
C7 C2 C3 C4 -99.5(3)
C1 C2 C3 C4 83.1(3)
C2 C3 C4 C5 -67.6(3)
C3 C4 C5 C6 60.9(3)
C4 C5 C6 N1 -78.8(3)
C3 C2 C7 C8 -177.8(2)
C1 C2 C7 C8 -0.2(3)
C3 C2 C7 C16 -0.6(5)
C1 C2 C7 C16 177.0(3)
C2 C7 C8 O1 170.1(3)
C16 C7 C8 O1 -7.3(4)
C2 C7 C8 C9 -9.0(3)
C16 C7 C8 C9 173.6(2)
O1 C8 C9 O2 -43.8(3)
C7 C8 C9 O2 135.4(2)
O1 C8 C9 C13 68.7(3)
C7 C8 C9 C13 -112.1(2)
O1 C8 C9 C1 -165.3(2)
C7 C8 C9 C1 13.9(2)
N1 C1 C9 O2 103.7(2)
C2 C1 C9 O2 -132.02(18)
C10 C1 C9 O2 -12.2(2)
N1 C1 C9 C13 -15.1(3)
C2 C1 C9 C13 109.1(2)
C10 C1 C9 C13 -131.0(2)
N1 C1 C9 C8 -137.42(19)
C2 C1 C9 C8 -13.2(2)
C10 C1 C9 C8 106.7(2)
N1 C1 C10 C11 -26.1(2)
C2 C1 C10 C11 -150.1(2)
C9 C1 C10 C11 95.6(2)
C1 C10 C11 C12 39.8(3)
C10 C11 C12 N1 -38.3(2)
C10 C11 C12 C19 -158.6(2)
O2 C9 C13 O4 175.74(18)
C8 C9 C13 O4 58.8(3)
C1 C9 C13 O4 -59.7(3)
O2 C9 C13 C14 -0.4(3)
C8 C9 C13 C14 -117.3(2)
C1 C9 C13 C14 124.2(2)
O4 C13 C14 C15 -172.8(2)
C9 C13 C14 C15 2.3(3)
O4 C13 C14 C18 4.6(5)
C9 C13 C14 C18 179.7(3)
C13 C14 C15 O3 174.7(3)
C18 C14 C15 O3 -3.1(4)
C13 C14 C15 O2 -3.6(3)
C18 C14 C15 O2 178.6(2)
N1 C12 C19 O5 -173.5(2)
C11 C12 C19 O5 -56.5(3)
N1 C12 C19 C20 -54.8(3)
C11 C12 C19 C20 62.2(3)
O5 C19 C20 C21 -33.5(3)
C12 C19 C20 C21 -153.8(2)
C19 C20 C21 C23 162.2(3)
C19 C20 C21 C22 34.4(3)
C23 C21 C22 O6 27.1(5)
C20 C21 C22 O6 157.8(3)
C23 C21 C22 O5 -155.0(3)
C20 C21 C22 O5 -24.3(3)
C5 C6 N1 C12 -65.2(3)
C5 C6 N1 C1 75.1(3)
C11 C12 N1 C6 167.0(2)
C19 C12 N1 C6 -67.9(3)
C11 C12 N1 C1 23.2(2)
C19 C12 N1 C1 148.2(2)
C2 C1 N1 C6 -18.6(3)
C10 C1 N1 C6 -140.5(2)
C9 C1 N1 C6 98.6(2)
C2 C1 N1 C12 123.8(2)
C10 C1 N1 C12 1.8(2)
C9 C1 N1 C12 -119.1(2)
O3 C15 O2 C9 -175.0(2)
C14 C15 O2 C9 3.4(3)
C13 C9 O2 C15 -1.9(2)
C8 C9 O2 C15 116.0(2)
C1 C9 O2 C15 -128.6(2)
C14 C13 O4 C17 -15.9(4)
C9 C13 O4 C17 169.1(2)
O6 C22 O5 C19 -178.9(3)
C21 C22 O5 C19 3.0(3)
C20 C19 O5 C22 19.7(3)
C12 C19 O5 C22 147.2(2)
